data_1518402
loop_
_publ_author_name
'Yang, Qin'
'Xu, Tongyu'
'Yu, Zhengkun'

_publ_section_title
;
 Iron-mediated carboarylation/cyclization of propargylanilines with
 acetals: a concise route to indeno[2,1-c]quinolines.
;
_journal_issue 24
_journal_name_full 'Organic letters'
_journal_page_first 6310
_journal_page_last 6313
_journal_paper_doi 10.1021/ol503039j
_journal_volume 16
_journal_year 2014
_chemical_absolute_configuration ad
_chemical_formula_sum 'C31 H29 N O3 S'
_chemical_formula_weight 495.61
_chemical_name_systematic
; 
 ? 
;
_space_group_IT_number 19
_symmetry_cell_setting orthorhombic
_symmetry_space_group_name_Hall 'P 2ac 2ab'
_symmetry_space_group_name_H-M 'P 21 21 21'
_atom_sites_solution_hydrogens geom
_atom_sites_solution_primary direct
_atom_sites_solution_secondary difmap
_audit_creation_method SHELXL-97
_cell_angle_alpha 90.00
_cell_angle_beta 90.00
_cell_angle_gamma 90.00
_cell_formula_units_Z 4
_cell_length_a 9.869(2)
_cell_length_b 15.185(3)
_cell_length_c 17.773(4)
_cell_measurement_reflns_used 2912
_cell_measurement_temperature 293(2)
_cell_measurement_theta_max 42.182
_cell_measurement_theta_min 4.711
_cell_volume 2663.5(10)
_computing_cell_refinement 'Bruker SMART'
_computing_data_collection 'Bruker SMART'
_computing_data_reduction 'Bruker SHELXTL'
_computing_molecular_graphics 'Bruker SHELXTL'
_computing_publication_material 'Bruker SHELXTL'
_computing_structure_refinement 'SHELXL-97 (Sheldrick, 1997)'
_computing_structure_solution 'SHELXS-97 (Sheldrick, 1990)'
_diffrn_ambient_temperature 293(2)
_diffrn_measured_fraction_theta_full 1.000
_diffrn_measured_fraction_theta_max 1.000
_diffrn_measurement_device_type 'CCD area detector'
_diffrn_measurement_method 'phi and omega scans'
_diffrn_radiation_monochromator graphite
_diffrn_radiation_source 'fine-focus sealed tube'
_diffrn_radiation_type MoK\a
_diffrn_radiation_wavelength 0.71073
_diffrn_reflns_av_R_equivalents 0.0736
_diffrn_reflns_av_sigmaI/netI 0.0730
_diffrn_reflns_limit_h_max 12
_diffrn_reflns_limit_h_min -12
_diffrn_reflns_limit_k_max 18
_diffrn_reflns_limit_k_min -18
_diffrn_reflns_limit_l_max 21
_diffrn_reflns_limit_l_min -12
_diffrn_reflns_number 15559
_diffrn_reflns_theta_full 26.00
_diffrn_reflns_theta_max 26.00
_diffrn_reflns_theta_min 1.76
_exptl_absorpt_coefficient_mu 0.154
_exptl_absorpt_correction_T_max 1.00000
_exptl_absorpt_correction_T_min 0.12733
_exptl_absorpt_correction_type empirical
_exptl_absorpt_process_details sadabs
_exptl_crystal_colour colorless
_exptl_crystal_density_diffrn 1.236
_exptl_crystal_density_method 'not measured'
_exptl_crystal_description prismatic
_exptl_crystal_F_000 1048
_exptl_crystal_size_max 0.296
_exptl_crystal_size_mid 0.212
_exptl_crystal_size_min 0.154
_refine_diff_density_max 0.353
_refine_diff_density_min -0.194
_refine_diff_density_rms 0.052
_refine_ls_abs_structure_details 'Flack H D (1983), Acta Cryst. A39, 876-881'
_refine_ls_abs_structure_Flack 0.49(10)
_refine_ls_extinction_method none
_refine_ls_goodness_of_fit_ref 0.978
_refine_ls_hydrogen_treatment constr
_refine_ls_matrix_type full
_refine_ls_number_parameters 327
_refine_ls_number_reflns 5234
_refine_ls_number_restraints 0
_refine_ls_restrained_S_all 0.978
_refine_ls_R_factor_all 0.0957
_refine_ls_R_factor_gt 0.0540
_refine_ls_shift/su_max 0.003
_refine_ls_shift/su_mean 0.000
_refine_ls_structure_factor_coef Fsqd
_refine_ls_weighting_details 'calc w=1/[\s^2^(Fo^2^)+(0.0699P)^2^+0.0000P] where P=(Fo^2^+2Fc^2^)/3'
_refine_ls_weighting_scheme calc
_refine_ls_wR_factor_gt 0.1183
_refine_ls_wR_factor_ref 0.1384
_reflns_number_gt 3287
_reflns_number_total 5234
_reflns_threshold_expression >2sigma(I)
_cod_data_source_file ol503039j_si_001.cif
_cod_data_source_block cd212619
_cod_depositor_comments
;
The following automatic conversions were performed:

'_symmetry_cell_setting' value 'Orthorhombic' changed to
'orthorhombic' according to
/home/saulius/struct/COD-crude-data--automatic-downloads/rss-feeds/ACS/lib/dictionaries/cif_core.dic
dictionary named 'cif_core.dic' version 2.4.2 from 2011-04-26.

Automatic conversion script
Id: cif_fix_values 2935 2014-11-11 08:27:57Z andrius 

 Adding full bibliography for 1518400--1518402.cif.
;
_cod_original_cell_volume 2663.5(9)
_cod_original_sg_symbol_H-M P2(1)2(1)2(1)
_cod_database_code 1518402

loop_
_symmetry_equiv_pos_as_xyz
'x, y, z'
'-x+1/2, -y, z+1/2'
'-x, y+1/2, -z+1/2'
'x+1/2, -y+1/2, -z'

loop_
_atom_site_label
_atom_site_type_symbol
_atom_site_fract_x
_atom_site_fract_y
_atom_site_fract_z
_atom_site_U_iso_or_equiv
_atom_site_adp_type
_atom_site_occupancy
_atom_site_symmetry_multiplicity
_atom_site_calc_flag
_atom_site_refinement_flags
S1 S 1.10118(9) -0.00916(5) 0.14438(5) 0.0540(2) Uani 1 1 d .
N1 N 1.0873(2) 0.09612(17) 0.16381(14) 0.0470(6) Uani 1 1 d .
O1 O 0.6902(2) 0.08690(17) 0.11909(13) 0.0628(7) Uani 1 1 d .
O2 O 1.0457(3) -0.02178(17) 0.07169(12) 0.0694(7) Uani 1 1 d .
O3 O 1.2398(2) -0.03218(15) 0.15852(15) 0.0695(7) Uani 1 1 d .
C1 C 1.1339(3) 0.12446(19) 0.23714(18) 0.0473(8) Uani 1 1 d .
C2 C 1.2724(4) 0.1251(2) 0.2524(2) 0.0616(10) Uani 1 1 d .
H2 H 1.3343 0.1095 0.2152 0.074 Uiso 1 1 calc R
C3 C 1.3166(4) 0.1487(3) 0.3224(2) 0.0745(11) Uani 1 1 d .
H3 H 1.4089 0.1483 0.3329 0.089 Uiso 1 1 calc R
C4 C 1.2268(4) 0.1728(3) 0.3769(2) 0.0758(12) Uani 1 1 d .
H4 H 1.2582 0.1893 0.4242 0.091 Uiso 1 1 calc R
C5 C 1.0890(4) 0.1727(2) 0.3620(2) 0.0636(9) Uani 1 1 d .
H5 H 1.0282 0.1882 0.3997 0.076 Uiso 1 1 calc R
C6 C 1.0408(3) 0.1498(2) 0.29133(17) 0.0461(8) Uani 1 1 d .
C7 C 0.8939(3) 0.15146(19) 0.27293(16) 0.0456(7) Uani 1 1 d .
C8 C 0.8555(3) 0.1471(2) 0.20066(17) 0.0447(7) Uani 1 1 d .
C9 C 0.9608(3) 0.1410(2) 0.13986(17) 0.0489(8) Uani 1 1 d .
H9A H 0.9227 0.1095 0.0974 0.059 Uiso 1 1 calc R
H9B H 0.9831 0.2001 0.1230 0.059 Uiso 1 1 calc R
C10 C 0.7101(3) 0.1538(2) 0.17395(18) 0.0525(8) Uani 1 1 d .
H10 H 0.6501 0.1419 0.2167 0.063 Uiso 1 1 calc R
C11 C 0.6787(4) 0.2448(2) 0.14400(19) 0.0586(9) Uani 1 1 d .
C12 C 0.7165(5) 0.2684(3) 0.0726(2) 0.0786(12) Uani 1 1 d .
H12 H 0.7585 0.2276 0.0413 0.094 Uiso 1 1 calc R
C13 C 0.6921(5) 0.3532(3) 0.0471(3) 0.0959(15) Uani 1 1 d .
H13 H 0.7170 0.3681 -0.0018 0.115 Uiso 1 1 calc R
C14 C 0.6342(5) 0.4137(3) 0.0902(3) 0.0973(16) Uani 1 1 d .
H14 H 0.6200 0.4704 0.0720 0.117 Uiso 1 1 calc R
C15 C 0.5952(5) 0.3915(3) 0.1624(3) 0.0901(14) Uani 1 1 d .
H15 H 0.5545 0.4333 0.1933 0.108 Uiso 1 1 calc R
C16 C 0.6173(4) 0.3067(3) 0.1885(2) 0.0718(11) Uani 1 1 d .
H16 H 0.5899 0.2916 0.2369 0.086 Uiso 1 1 calc R
C17 C 0.7948(3) 0.1593(2) 0.33661(17) 0.0460(8) Uani 1 1 d .
C18 C 0.7549(4) 0.2403(2) 0.36222(19) 0.0611(10) Uani 1 1 d .
H18 H 0.7889 0.2910 0.3397 0.073 Uiso 1 1 calc R
C19 C 0.6643(5) 0.2472(3) 0.4216(2) 0.0754(12) Uani 1 1 d .
H19 H 0.6366 0.3024 0.4381 0.090 Uiso 1 1 calc R
C20 C 0.6156(4) 0.1731(3) 0.45577(19) 0.0693(10) Uani 1 1 d .
H20 H 0.5554 0.1778 0.4958 0.083 Uiso 1 1 calc R
C21 C 0.6552(4) 0.0936(3) 0.4314(2) 0.0676(10) Uani 1 1 d .
H21 H 0.6220 0.0432 0.4547 0.081 Uiso 1 1 calc R
C22 C 0.7449(4) 0.0857(2) 0.37182(18) 0.0548(9) Uani 1 1 d .
H22 H 0.7716 0.0301 0.3556 0.066 Uiso 1 1 calc R
C23 C 0.5532(4) 0.0648(3) 0.1057(3) 0.0966(15) Uani 1 1 d .
H23A H 0.5040 0.1167 0.0895 0.116 Uiso 1 1 calc R
H23B H 0.5122 0.0437 0.1519 0.116 Uiso 1 1 calc R
C24 C 0.5439(5) -0.0043(4) 0.0471(3) 0.1040(16) Uani 1 1 d .
H24A H 0.6029 0.0103 0.0060 0.156 Uiso 1 1 calc R
H24B H 0.4523 -0.0080 0.0292 0.156 Uiso 1 1 calc R
H24C H 0.5703 -0.0600 0.0680 0.156 Uiso 1 1 calc R
C25 C 1.0004(3) -0.0658(2) 0.20937(18) 0.0490(8) Uani 1 1 d .
C26 C 0.8694(4) -0.0904(2) 0.1917(2) 0.0595(9) Uani 1 1 d .
H26 H 0.8349 -0.0801 0.1438 0.071 Uiso 1 1 calc R
C27 C 0.7906(4) -0.1302(2) 0.2454(2) 0.0628(10) Uani 1 1 d .
H27 H 0.7033 -0.1479 0.2328 0.075 Uiso 1 1 calc R
C28 C 0.8364(4) -0.1446(2) 0.3174(2) 0.0621(10) Uani 1 1 d .
C29 C 0.9689(5) -0.1198(2) 0.3337(2) 0.0678(11) Uani 1 1 d .
H29 H 1.0030 -0.1301 0.3817 0.081 Uiso 1 1 calc R
C30 C 1.0504(4) -0.0807(2) 0.2810(2) 0.0586(9) Uani 1 1 d .
H30 H 1.1385 -0.0643 0.2933 0.070 Uiso 1 1 calc R
C31 C 0.7492(5) -0.1864(3) 0.3771(2) 0.0877(14) Uani 1 1 d .
H31A H 0.7029 -0.1412 0.4048 0.131 Uiso 1 1 calc R
H31B H 0.8052 -0.2199 0.4107 0.131 Uiso 1 1 calc R
H31C H 0.6841 -0.2246 0.3538 0.131 Uiso 1 1 calc R

loop_
_atom_site_aniso_label
_atom_site_aniso_U_11
_atom_site_aniso_U_22
_atom_site_aniso_U_33
_atom_site_aniso_U_23
_atom_site_aniso_U_13
_atom_site_aniso_U_12
S1 0.0546(5) 0.0548(5) 0.0526(5) -0.0051(4) 0.0100(4) -0.0020(4)
N1 0.0358(15) 0.0589(15) 0.0463(15) 0.0037(12) 0.0025(12) -0.0028(12)
O1 0.0455(15) 0.0750(16) 0.0679(15) -0.0104(13) -0.0012(12) -0.0057(12)
O2 0.0879(19) 0.0768(17) 0.0434(13) -0.0109(12) 0.0097(13) -0.0099(13)
O3 0.0495(15) 0.0675(15) 0.0915(19) -0.0082(13) 0.0168(14) 0.0079(12)
C1 0.047(2) 0.0453(18) 0.050(2) 0.0012(14) -0.0010(16) 0.0002(14)
C2 0.043(2) 0.074(2) 0.068(2) -0.0084(19) 0.0031(19) 0.0010(17)
C3 0.050(2) 0.095(3) 0.079(3) -0.007(2) -0.016(2) 0.004(2)
C4 0.063(3) 0.101(3) 0.064(2) -0.018(2) -0.014(2) 0.001(2)
C5 0.055(3) 0.081(2) 0.055(2) -0.0132(19) -0.0047(19) 0.0032(18)
C6 0.0421(19) 0.0511(18) 0.0451(18) 0.0005(15) -0.0021(15) -0.0007(15)
C7 0.0480(19) 0.0428(16) 0.0461(18) 0.0006(14) 0.0039(16) 0.0004(16)
C8 0.0427(19) 0.0468(17) 0.0447(18) 0.0007(15) 0.0050(15) 0.0005(14)
C9 0.0432(18) 0.0576(19) 0.0460(18) 0.0031(16) 0.0024(16) -0.0020(14)
C10 0.044(2) 0.068(2) 0.0449(18) -0.0051(17) 0.0045(15) -0.0009(17)
C11 0.056(2) 0.067(2) 0.053(2) -0.0043(19) -0.0151(19) 0.0060(17)
C12 0.095(3) 0.077(3) 0.064(2) 0.002(2) -0.013(2) 0.017(2)
C13 0.117(4) 0.092(3) 0.079(3) 0.015(3) -0.020(3) 0.016(3)
C14 0.095(4) 0.079(3) 0.118(4) 0.007(3) -0.040(3) 0.013(3)
C15 0.073(3) 0.084(3) 0.113(4) -0.019(3) -0.013(3) 0.020(2)
C16 0.056(2) 0.077(3) 0.082(3) -0.013(2) -0.009(2) 0.016(2)
C17 0.0429(18) 0.0505(19) 0.0445(18) 0.0002(15) -0.0028(15) -0.0013(15)
C18 0.073(3) 0.052(2) 0.059(2) -0.0017(18) 0.006(2) -0.0010(18)
C19 0.093(3) 0.068(3) 0.065(2) -0.015(2) 0.006(2) 0.017(2)
C20 0.063(3) 0.095(3) 0.050(2) -0.008(2) 0.0076(19) 0.006(2)
C21 0.069(3) 0.074(3) 0.060(2) 0.007(2) 0.013(2) -0.007(2)
C22 0.059(2) 0.052(2) 0.053(2) 0.0005(16) 0.0059(17) 0.0045(17)
C23 0.048(3) 0.122(4) 0.120(4) -0.038(3) 0.006(3) -0.010(2)
C24 0.066(3) 0.122(4) 0.124(4) -0.047(4) -0.012(3) -0.019(3)
C25 0.052(2) 0.0441(18) 0.0506(19) 0.0009(15) 0.0016(16) 0.0030(15)
C26 0.055(2) 0.063(2) 0.060(2) 0.0034(18) -0.0077(19) -0.0004(18)
C27 0.054(2) 0.062(2) 0.073(3) 0.0041(19) 0.003(2) -0.0070(17)
C28 0.072(3) 0.048(2) 0.067(3) 0.0071(18) 0.014(2) 0.0102(18)
C29 0.085(3) 0.066(2) 0.052(2) 0.0093(18) -0.004(2) 0.014(2)
C30 0.051(2) 0.060(2) 0.065(2) 0.0052(18) -0.0049(19) 0.0021(17)
C31 0.099(4) 0.081(3) 0.083(3) 0.016(2) 0.030(3) 0.011(2)

loop_
_atom_type_symbol
_atom_type_description
_atom_type_scat_dispersion_real
_atom_type_scat_dispersion_imag
_atom_type_scat_source
C C 0.0033 0.0016 'International Tables Vol C Tables 4.2.6.8 and 6.1.1.4'
H H 0.0000 0.0000 'International Tables Vol C Tables 4.2.6.8 and 6.1.1.4'
N N 0.0061 0.0033 'International Tables Vol C Tables 4.2.6.8 and 6.1.1.4'
O O 0.0106 0.0060 'International Tables Vol C Tables 4.2.6.8 and 6.1.1.4'
S S 0.1246 0.1234 'International Tables Vol C Tables 4.2.6.8 and 6.1.1.4'

loop_
_geom_angle_atom_site_label_1
_geom_angle_atom_site_label_2
_geom_angle_atom_site_label_3
_geom_angle
O2 S1 O3 119.71(16)
O2 S1 N1 106.95(15)
O3 S1 N1 106.27(13)
O2 S1 C25 108.42(16)
O3 S1 C25 107.87(17)
N1 S1 C25 106.98(14)
C1 N1 C9 112.9(2)
C1 N1 S1 116.9(2)
C9 N1 S1 117.2(2)
C23 O1 C10 114.7(3)
C6 C1 C2 120.9(3)
C6 C1 N1 119.9(3)
C2 C1 N1 119.2(3)
C3 C2 C1 119.4(4)
C3 C2 H2 120.3
C1 C2 H2 120.3
C4 C3 C2 120.8(4)
C4 C3 H3 119.6
C2 C3 H3 119.6
C3 C4 C5 120.0(4)
C3 C4 H4 120.0
C5 C4 H4 120.0
C6 C5 C4 120.7(3)
C6 C5 H5 119.6
C4 C5 H5 119.6
C1 C6 C5 118.1(3)
C1 C6 C7 119.9(3)
C5 C6 C7 122.0(3)
C8 C7 C6 119.0(3)
C8 C7 C17 122.8(3)
C6 C7 C17 118.1(3)
C7 C8 C9 119.8(3)
C7 C8 C10 124.4(3)
C9 C8 C10 115.7(3)
N1 C9 C8 113.8(2)
N1 C9 H9A 108.8
C8 C9 H9A 108.8
N1 C9 H9B 108.8
C8 C9 H9B 108.8
H9A C9 H9B 107.7
O1 C10 C11 112.5(3)
O1 C10 C8 107.3(3)
C11 C10 C8 111.4(3)
O1 C10 H10 108.5
C11 C10 H10 108.5
C8 C10 H10 108.5
C16 C11 C12 118.4(4)
C16 C11 C10 121.0(3)
C12 C11 C10 120.6(3)
C11 C12 C13 119.9(4)
C11 C12 H12 120.0
C13 C12 H12 120.0
C14 C13 C12 122.0(5)
C14 C13 H13 119.0
C12 C13 H13 119.0
C13 C14 C15 119.2(5)
C13 C14 H14 120.4
C15 C14 H14 120.4
C14 C15 C16 119.5(4)
C14 C15 H15 120.2
C16 C15 H15 120.2
C11 C16 C15 121.0(4)
C11 C16 H16 119.5
C15 C16 H16 119.5
C18 C17 C22 118.5(3)
C18 C17 C7 120.6(3)
C22 C17 C7 120.9(3)
C17 C18 C19 120.4(3)
C17 C18 H18 119.8
C19 C18 H18 119.8
C20 C19 C18 120.2(3)
C20 C19 H19 119.9
C18 C19 H19 119.9
C21 C20 C19 119.7(4)
C21 C20 H20 120.2
C19 C20 H20 120.2
C20 C21 C22 120.8(4)
C20 C21 H21 119.6
C22 C21 H21 119.6
C17 C22 C21 120.5(3)
C17 C22 H22 119.8
C21 C22 H22 119.8
O1 C23 C24 110.2(3)
O1 C23 H23A 109.6
C24 C23 H23A 109.6
O1 C23 H23B 109.6
C24 C23 H23B 109.6
H23A C23 H23B 108.1
C23 C24 H24A 109.5
C23 C24 H24B 109.5
H24A C24 H24B 109.5
C23 C24 H24C 109.5
H24A C24 H24C 109.5
H24B C24 H24C 109.5
C26 C25 C30 119.9(3)
C26 C25 S1 121.0(3)
C30 C25 S1 119.0(3)
C27 C26 C25 119.5(3)
C27 C26 H26 120.3
C25 C26 H26 120.3
C26 C27 C28 122.1(4)
C26 C27 H27 119.0
C28 C27 H27 119.0
C27 C28 C29 117.4(4)
C27 C28 C31 122.3(4)
C29 C28 C31 120.3(4)
C30 C29 C28 121.9(4)
C30 C29 H29 119.1
C28 C29 H29 119.1
C29 C30 C25 119.3(4)
C29 C30 H30 120.3
C25 C30 H30 120.3
C28 C31 H31A 109.5
C28 C31 H31B 109.5
H31A C31 H31B 109.5
C28 C31 H31C 109.5
H31A C31 H31C 109.5
H31B C31 H31C 109.5

loop_
_geom_bond_atom_site_label_1
_geom_bond_atom_site_label_2
_geom_bond_distance
S1 O2 1.416(2)
S1 O3 1.434(3)
S1 N1 1.641(3)
S1 C25 1.750(3)
N1 C1 1.447(4)
N1 C9 1.485(4)
O1 C23 1.413(4)
O1 C10 1.421(4)
C1 C6 1.386(4)
C1 C2 1.394(5)
C2 C3 1.366(5)
C2 H2 0.9300
C3 C4 1.364(6)
C3 H3 0.9300
C4 C5 1.386(5)
C4 H4 0.9300
C5 C6 1.387(4)
C5 H5 0.9300
C6 C7 1.486(5)
C7 C8 1.341(4)
C7 C17 1.501(4)
C8 C9 1.502(4)
C8 C10 1.515(4)
C9 H9A 0.9700
C9 H9B 0.9700
C10 C11 1.513(5)
C10 H10 0.9800
C11 C16 1.370(5)
C11 C12 1.371(5)
C12 C13 1.386(6)
C12 H12 0.9300
C13 C14 1.326(6)
C13 H13 0.9300
C14 C15 1.382(7)
C14 H14 0.9300
C15 C16 1.386(6)
C15 H15 0.9300
C16 H16 0.9300
C17 C18 1.370(5)
C17 C22 1.371(5)
C18 C19 1.387(5)
C18 H18 0.9300
C19 C20 1.366(5)
C19 H19 0.9300
C20 C21 1.340(5)
C20 H20 0.9300
C21 C22 1.385(5)
C21 H21 0.9300
C22 H22 0.9300
C23 C24 1.482(6)
C23 H23A 0.9700
C23 H23B 0.9700
C24 H24A 0.9600
C24 H24B 0.9600
C24 H24C 0.9600
C25 C26 1.382(5)
C25 C30 1.385(5)
C26 C27 1.371(5)
C26 H26 0.9300
C27 C28 1.375(5)
C27 H27 0.9300
C28 C29 1.391(6)
C28 C31 1.506(5)
C29 C30 1.370(5)
C29 H29 0.9300
C30 H30 0.9300
C31 H31A 0.9600
C31 H31B 0.9600
C31 H31C 0.9600

loop_
_geom_torsion_atom_site_label_1
_geom_torsion_atom_site_label_2
_geom_torsion_atom_site_label_3
_geom_torsion_atom_site_label_4
_geom_torsion
O2 S1 N1 C1 178.0(2)
O3 S1 N1 C1 -53.0(3)
C25 S1 N1 C1 62.0(3)
O2 S1 N1 C9 39.4(2)
O3 S1 N1 C9 168.3(2)
C25 S1 N1 C9 -76.6(2)
C9 N1 C1 C6 31.8(4)
S1 N1 C1 C6 -108.6(3)
C9 N1 C1 C2 -148.8(3)
S1 N1 C1 C2 70.8(3)
C6 C1 C2 C3 1.8(5)
N1 C1 C2 C3 -177.6(3)
C1 C2 C3 C4 -0.9(6)
C2 C3 C4 C5 0.6(7)
C3 C4 C5 C6 -1.2(6)
C2 C1 C6 C5 -2.3(5)
N1 C1 C6 C5 177.1(3)
C2 C1 C6 C7 178.0(3)
N1 C1 C6 C7 -2.6(4)
C4 C5 C6 C1 2.0(5)
C4 C5 C6 C7 -178.3(3)
C1 C6 C7 C8 -14.4(5)
C5 C6 C7 C8 166.0(3)
C1 C6 C7 C17 166.5(3)
C5 C6 C7 C17 -13.2(5)
C6 C7 C8 C9 -0.2(4)
C17 C7 C8 C9 178.9(3)
C6 C7 C8 C10 -176.1(3)
C17 C7 C8 C10 3.0(5)
C1 N1 C9 C8 -44.3(3)
S1 N1 C9 C8 95.9(3)
C7 C8 C9 N1 29.7(4)
C10 C8 C9 N1 -154.1(3)
C23 O1 C10 C11 -76.4(4)
C23 O1 C10 C8 160.7(4)
C7 C8 C10 O1 -135.6(3)
C9 C8 C10 O1 48.4(4)
C7 C8 C10 C11 100.8(4)
C9 C8 C10 C11 -75.2(3)
O1 C10 C11 C16 142.4(3)
C8 C10 C11 C16 -96.9(4)
O1 C10 C11 C12 -40.4(5)
C8 C10 C11 C12 80.2(4)
C16 C11 C12 C13 -0.1(6)
C10 C11 C12 C13 -177.3(4)
C11 C12 C13 C14 1.0(8)
C12 C13 C14 C15 -0.9(8)
C13 C14 C15 C16 0.0(7)
C12 C11 C16 C15 -0.8(6)
C10 C11 C16 C15 176.4(4)
C14 C15 C16 C11 0.8(7)
C8 C7 C17 C18 -90.5(4)
C6 C7 C17 C18 88.6(4)
C8 C7 C17 C22 91.4(4)
C6 C7 C17 C22 -89.5(4)
C22 C17 C18 C19 -1.2(5)
C7 C17 C18 C19 -179.4(3)
C17 C18 C19 C20 1.0(6)
C18 C19 C20 C21 -0.4(6)
C19 C20 C21 C22 0.0(6)
C18 C17 C22 C21 0.7(5)
C7 C17 C22 C21 178.9(3)
C20 C21 C22 C17 -0.1(6)
C10 O1 C23 C24 179.2(4)
O2 S1 C25 C26 -19.2(3)
O3 S1 C25 C26 -150.2(3)
N1 S1 C25 C26 95.8(3)
O2 S1 C25 C30 165.0(3)
O3 S1 C25 C30 34.0(3)
N1 S1 C25 C30 -80.0(3)
C30 C25 C26 C27 -0.5(5)
S1 C25 C26 C27 -176.3(3)
C25 C26 C27 C28 1.6(5)
C26 C27 C28 C29 -2.0(5)
C26 C27 C28 C31 178.5(4)
C27 C28 C29 C30 1.4(5)
C31 C28 C29 C30 -179.2(4)
C28 C29 C30 C25 -0.4(5)
C26 C25 C30 C29 -0.1(5)
S1 C25 C30 C29 175.8(3)
